data_2230893
loop_
_publ_author_name
'Xu, Wei'
'Chang, Hai-Sheng'
'Guo, Xia-Xia'

_publ_section_title
;
 Poly[[diaqua-\m~6~-succinato-di-\m~5~-succinato-didysprosium(III)]
 monohydrate]
;
_journal_coeditor_code VM2100
_journal_issue 7
_journal_name_full 'Acta Crystallographica Section E'
_journal_page_first m998
_journal_paper_doi 10.1107/S1600536811024330
_journal_volume 67
_journal_year 2011
_chemical_formula_iupac '[Dy2 (C4 H4 O4)3 (H2 O)2], H2 O'
_chemical_formula_moiety 'C12 H16 Dy2 O14, H2 O'
_chemical_formula_sum 'C12 H18 Dy2 O15'
_chemical_formula_weight 727.26
_chemical_name_systematic
;
Poly[[diaqua-\m~6~-succinato-di-\m~5~-succinato-
didysprosium(III)] monohydrate]
;
_space_group_IT_number 15
_symmetry_cell_setting monoclinic
_symmetry_space_group_name_Hall '-C 2yc'
_symmetry_space_group_name_H-M 'C 1 2/c 1'
_atom_sites_solution_hydrogens geom
_atom_sites_solution_primary direct
_atom_sites_solution_secondary difmap
_audit_creation_method SHELXL-97
_cell_angle_alpha 90.00
_cell_angle_beta 121.49(3)
_cell_angle_gamma 90.00
_cell_formula_units_Z 4
_cell_length_a 19.981(4)
_cell_length_b 7.7616(16)
_cell_length_c 13.868(3)
_cell_measurement_reflns_used 8350
_cell_measurement_temperature 293(2)
_cell_measurement_theta_max 27.47
_cell_measurement_theta_min 3.00
_cell_volume 1834.0(9)
_computing_cell_refinement 'RAPID-AUTO (Rigaku, 1998)'
_computing_data_collection 'RAPID-AUTO (Rigaku, 1998)'
_computing_data_reduction 'CrystalStructure (Rigaku/MSC, 2004)'
_computing_molecular_graphics 'SHELXTL (Sheldrick, 2008)'
_computing_publication_material 'SHELXTL (Sheldrick, 2008)'
_computing_structure_refinement 'SHELXL97 (Sheldrick, 2008)'
_computing_structure_solution 'SHELXS97 (Sheldrick, 2008)'
_diffrn_ambient_temperature 293(2)
_diffrn_measured_fraction_theta_full 0.998
_diffrn_measured_fraction_theta_max 0.998
_diffrn_measurement_device_type 'Rigaku R-AXIS RAPID'
_diffrn_measurement_method \w
_diffrn_radiation_monochromator graphite
_diffrn_radiation_source 'fine-focus sealed tube'
_diffrn_radiation_type MoK\a
_diffrn_radiation_wavelength 0.71073
_diffrn_reflns_av_R_equivalents 0.0184
_diffrn_reflns_av_sigmaI/netI 0.0148
_diffrn_reflns_limit_h_max 25
_diffrn_reflns_limit_h_min -25
_diffrn_reflns_limit_k_max 9
_diffrn_reflns_limit_k_min -10
_diffrn_reflns_limit_l_max 17
_diffrn_reflns_limit_l_min -17
_diffrn_reflns_number 8691
_diffrn_reflns_theta_full 27.47
_diffrn_reflns_theta_max 27.47
_diffrn_reflns_theta_min 3.00
_exptl_absorpt_coefficient_mu 8.166
_exptl_absorpt_correction_T_max 0.319
_exptl_absorpt_correction_T_min 0.154
_exptl_absorpt_correction_type multi-scan
_exptl_absorpt_process_details '(ABSCOR; Higashi, 1995)'
_exptl_crystal_colour colorless
_exptl_crystal_density_diffrn 2.634
_exptl_crystal_density_method 'not measured'
_exptl_crystal_description prism
_exptl_crystal_F_000 1368
_exptl_crystal_size_max 0.450
_exptl_crystal_size_mid 0.200
_exptl_crystal_size_min 0.140
_refine_diff_density_max 0.775
_refine_diff_density_min -0.730
_refine_ls_extinction_coef 0.00050(4)
_refine_ls_extinction_expression Fc^*^=kFc[1+0.001xFc^2^\l^3^/sin(2\q)]^-1/4^
_refine_ls_extinction_method 'SHELXL97 (Sheldrick, 2008)'
_refine_ls_goodness_of_fit_ref 1.088
_refine_ls_hydrogen_treatment constr
_refine_ls_matrix_type full
_refine_ls_number_parameters 133
_refine_ls_number_reflns 2093
_refine_ls_number_restraints 0
_refine_ls_restrained_S_all 1.088
_refine_ls_R_factor_all 0.0173
_refine_ls_R_factor_gt 0.0162
_refine_ls_shift/su_max 0.005
_refine_ls_shift/su_mean 0.000
_refine_ls_structure_factor_coef Fsqd
_refine_ls_weighting_details 'calc w=1/[\s^2^(Fo^2^)+(0.0112P)^2^+12.5672P] where P=(Fo^2^+2Fc^2^)/3'
_refine_ls_weighting_scheme calc
_refine_ls_wR_factor_gt 0.0379
_refine_ls_wR_factor_ref 0.0383
_reflns_number_gt 2016
_reflns_number_total 2093
_reflns_threshold_expression I>2\s(I)
_cod_data_source_file vm2100.cif
_cod_data_source_block I
_cod_original_sg_symbol_H-M 'C 2/c'
_cod_database_code 2230893
_cod_database_fobs_code 2230893

loop_
_symmetry_equiv_pos_as_xyz
'x, y, z'
'-x, y, -z+1/2'
'x+1/2, y+1/2, z'
'-x+1/2, y+1/2, -z+1/2'
'-x, -y, -z'
'x, -y, z-1/2'
'-x+1/2, -y+1/2, -z'
'x+1/2, -y+1/2, z-1/2'

loop_
_atom_site_type_symbol
_atom_site_label
_atom_site_fract_x
_atom_site_fract_y
_atom_site_fract_z
_atom_site_U_iso_or_equiv
_atom_site_adp_type
_atom_site_calc_flag
_atom_site_refinement_flags
_atom_site_occupancy
_atom_site_symmetry_multiplicity
_atom_site_disorder_assembly
_atom_site_disorder_group
Dy Dy 0.268767(7) 0.716662(17) 0.229964(11) 0.01104(6) Uani d . 1 1 . .
O O1 0.18695(12) 0.9822(3) 0.13564(17) 0.0161(4) Uani d . 1 1 . .
O O2 0.16984(14) 0.7651(3) 0.02657(18) 0.0179(4) Uani d . 1 1 . .
O O3 0.19605(15) 1.2559(3) -0.1745(2) 0.0225(5) Uani d . 1 1 . .
O O4 0.18010(14) 0.9767(3) -0.1583(2) 0.0214(5) Uani d . 1 1 . .
C C1 0.15245(16) 0.9157(4) 0.0371(2) 0.0118(5) Uani d . 1 1 . .
C C2 0.09015(17) 1.0166(4) -0.0632(2) 0.0152(6) Uani d . 1 1 . .
H H2A 0.0506 1.0544 -0.0473 0.018 Uiso calc R 1 1 . .
H H2B 0.0648 0.9413 -0.1286 0.018 Uiso calc R 1 1 . .
C C3 0.12259(19) 1.1741(4) -0.0920(3) 0.0167(6) Uani d . 1 1 . .
H H3A 0.0791 1.2478 -0.1429 0.020 Uiso calc R 1 1 . .
H H3B 0.1556 1.2388 -0.0231 0.020 Uiso calc R 1 1 . .
C C4 0.16978(17) 1.1315(4) -0.1461(2) 0.0131(5) Uani d . 1 1 . .
O O5 0.32431(11) 0.9822(3) 0.34063(17) 0.0142(4) Uani d . 1 1 . .
O O6 0.40702(13) 0.7716(3) 0.3808(2) 0.0195(5) Uani d . 1 1 . .
C C5 0.39496(16) 0.9239(4) 0.3932(2) 0.0131(5) Uani d . 1 1 . .
C C6 0.46055(17) 1.0439(4) 0.4690(3) 0.0240(7) Uani d . 1 1 . .
H H6A 0.4498 1.0936 0.5237 0.029 Uiso calc R 1 1 . .
H H6B 0.4624 1.1373 0.4239 0.029 Uiso calc R 1 1 . .
O O7 0.33328(14) 0.8880(3) 0.15135(19) 0.0200(5) Uani d . 1 1 . .
H H7A 0.3304 0.9973 0.1475 0.024 Uiso d . 1 1 . .
H H7B 0.3319 0.8471 0.0935 0.024 Uiso d . 1 1 . .
O O8 0.5000 0.9782(13) 0.2500 0.123(3) Uani d S 1 2 . .
H H8W 0.4592 0.9198 0.2324 0.147 Uiso d . 1 1 . .

loop_
_atom_site_aniso_label
_atom_site_aniso_U_11
_atom_site_aniso_U_22
_atom_site_aniso_U_33
_atom_site_aniso_U_12
_atom_site_aniso_U_13
_atom_site_aniso_U_23
Dy 0.01269(8) 0.00799(8) 0.01316(8) -0.00046(5) 0.00725(6) -0.00019(5)
O1 0.0165(10) 0.0156(10) 0.0126(9) 0.0015(8) 0.0050(8) -0.0025(8)
O2 0.0279(12) 0.0099(10) 0.0135(10) 0.0003(9) 0.0091(9) 0.0001(8)
O3 0.0366(14) 0.0109(10) 0.0342(13) 0.0015(9) 0.0285(12) 0.0030(9)
O4 0.0332(13) 0.0104(10) 0.0346(13) 0.0020(9) 0.0274(11) 0.0002(9)
C1 0.0120(13) 0.0136(14) 0.0121(12) -0.0052(11) 0.0079(11) -0.0001(11)
C2 0.0122(13) 0.0200(15) 0.0132(13) 0.0005(11) 0.0064(11) 0.0030(12)
C3 0.0235(15) 0.0137(14) 0.0195(14) 0.0058(12) 0.0157(13) 0.0048(12)
C4 0.0159(13) 0.0105(13) 0.0144(13) 0.0015(11) 0.0088(11) 0.0026(11)
O5 0.0083(9) 0.0153(10) 0.0146(9) 0.0004(8) 0.0030(8) -0.0041(8)
O6 0.0127(10) 0.0118(10) 0.0261(12) 0.0008(8) 0.0046(9) -0.0003(9)
C5 0.0103(13) 0.0148(14) 0.0130(12) -0.0017(11) 0.0054(11) 0.0012(11)
C6 0.0108(14) 0.0159(15) 0.0325(18) -0.0014(12) 0.0024(13) -0.0079(14)
O7 0.0320(13) 0.0134(11) 0.0247(11) -0.0033(9) 0.0219(10) -0.0024(9)
O8 0.090(6) 0.136(8) 0.139(7) 0.000 0.058(6) 0.000

loop_
_atom_type_symbol
_atom_type_description
_atom_type_scat_dispersion_real
_atom_type_scat_dispersion_imag
_atom_type_scat_source
C C 0.0033 0.0016 'International Tables Vol C Tables 4.2.6.8 and 6.1.1.4'
H H 0.0000 0.0000 'International Tables Vol C Tables 4.2.6.8 and 6.1.1.4'
O O 0.0106 0.0060 'International Tables Vol C Tables 4.2.6.8 and 6.1.1.4'
Dy Dy -0.1892 4.4098 'International Tables Vol C Tables 4.2.6.8 and 6.1.1.4'

loop_
_geom_angle_atom_site_label_1
_geom_angle_atom_site_label_2
_geom_angle_atom_site_label_3
_geom_angle_site_symmetry_1
_geom_angle_site_symmetry_3
_geom_angle
_geom_angle_publ_flag
O4 Dy O5 7_565 4_545 75.88(8) ?
O4 Dy O1 7_565 4_545 77.11(8) ?
O5 Dy O1 4_545 4_545 68.86(8) ?
O4 Dy O3 7_565 6_576 144.52(8) ?
O5 Dy O3 4_545 6_576 74.58(8) ?
O1 Dy O3 4_545 6_576 74.22(8) ?
O4 Dy O5 7_565 . 130.94(8) ?
O5 Dy O5 4_545 . 152.29(2) ?
O1 Dy O5 4_545 . 106.58(7) ?
O3 Dy O5 6_576 . 77.89(7) ?
O4 Dy O7 7_565 . 73.12(8) ?
O5 Dy O7 4_545 . 134.18(7) ?
O1 Dy O7 4_545 . 132.93(8) ?
O3 Dy O7 6_576 . 142.35(7) ?
O5 Dy O7 . . 69.79(7) ?
O4 Dy O6 7_565 . 85.79(8) ?
O5 Dy O6 4_545 . 138.96(7) ?
O1 Dy O6 4_545 . 71.41(8) ?
O3 Dy O6 6_576 . 104.14(9) ?
O5 Dy O6 . . 52.36(7) ?
O7 Dy O6 . . 70.81(8) ?
O4 Dy O2 7_565 . 83.01(8) ?
O5 Dy O2 4_545 . 70.51(7) ?
O1 Dy O2 4_545 . 137.94(7) ?
O3 Dy O2 6_576 . 104.93(9) ?
O5 Dy O2 . . 114.41(7) ?
O7 Dy O2 . . 72.92(8) ?
O6 Dy O2 . . 143.72(8) ?
O4 Dy O1 7_565 . 128.17(8) ?
O5 Dy O1 4_545 . 104.58(7) ?
O1 Dy O1 4_545 . 152.80(2) ?
O3 Dy O1 6_576 . 78.58(8) ?
O5 Dy O1 . . 66.36(7) ?
O7 Dy O1 . . 71.21(7) ?
O6 Dy O1 . . 115.49(7) ?
O2 Dy O1 . . 51.24(7) ?
O4 Dy C5 7_565 . 107.57(9) ?
O5 Dy C5 4_545 . 157.37(7) ?
O1 Dy C5 4_545 . 89.81(8) ?
O3 Dy C5 6_576 . 92.88(8) ?
O5 Dy C5 . . 26.79(8) ?
O7 Dy C5 . . 66.22(8) ?
O6 Dy C5 . . 25.67(8) ?
O2 Dy C5 . . 131.74(8) ?
O1 Dy C5 . . 90.89(8) ?
O4 Dy C1 7_565 . 105.65(8) ?
O5 Dy C1 4_545 . 87.20(8) ?
O1 Dy C1 4_545 . 154.72(7) ?
O3 Dy C1 6_576 . 92.12(8) ?
O5 Dy C1 . . 90.70(8) ?
O7 Dy C1 . . 70.00(8) ?
O6 Dy C1 . . 133.45(8) ?
O2 Dy C1 . . 25.28(8) ?
O1 Dy C1 . . 25.96(7) ?
C5 Dy C1 . . 112.44(9) ?
C1 O1 Dy . 4 155.0(2) ?
C1 O1 Dy . . 93.77(18) ?
Dy O1 Dy 4 . 109.71(8) ?
C1 O2 Dy . . 96.55(17) ?
C4 O3 Dy . 6_575 134.7(2) ?
C4 O4 Dy . 7_565 145.7(2) ?
O2 C1 O1 . . 118.4(3) ?
O2 C1 C2 . . 121.5(3) ?
O1 C1 C2 . . 120.0(3) ?
O2 C1 Dy . . 58.17(15) ?
O1 C1 Dy . . 60.27(15) ?
C2 C1 Dy . . 178.43(19) ?
C1 C2 C3 . . 113.3(2) ?
C1 C2 H2A . . 108.9 ?
C3 C2 H2A . . 108.9 ?
C1 C2 H2B . . 108.9 ?
C3 C2 H2B . . 108.9 ?
H2A C2 H2B . . 107.7 ?
C4 C3 C2 . . 114.3(3) ?
C4 C3 H3A . . 108.7 ?
C2 C3 H3A . . 108.7 ?
C4 C3 H3B . . 108.7 ?
C2 C3 H3B . . 108.7 ?
H3A C3 H3B . . 107.6 ?
O4 C4 O3 . . 124.9(3) ?
O4 C4 C3 . . 117.9(3) ?
O3 C4 C3 . . 117.2(3) ?
C5 O5 Dy . 4 151.66(19) ?
C5 O5 Dy . . 93.61(17) ?
Dy O5 Dy 4 . 112.19(8) ?
C5 O6 Dy . . 93.98(17) ?
O6 C5 O5 . . 119.6(3) ?
O6 C5 C6 . . 121.9(3) ?
O5 C5 C6 . . 118.5(3) ?
O6 C5 Dy . . 60.34(15) ?
O5 C5 Dy . . 59.60(15) ?
C6 C5 Dy . . 174.0(2) ?
C5 C6 C6 . 5_676 112.9(3) ?
C5 C6 H6A . . 109.0 ?
C6 C6 H6A 5_676 . 109.0 ?
C5 C6 H6B . . 109.0 ?
C6 C6 H6B 5_676 . 109.0 ?
H6A C6 H6B . . 107.8 ?
Dy O7 H7A . . 122.1 ?
Dy O7 H7B . . 116.7 ?
H7A O7 H7B . . 110.3 ?

loop_
_geom_bond_atom_site_label_1
_geom_bond_atom_site_label_2
_geom_bond_site_symmetry_2
_geom_bond_distance
_geom_bond_publ_flag
Dy O4 7_565 2.312(2) ?
Dy O5 4_545 2.414(2) ?
Dy O1 4_545 2.417(2) ?
Dy O3 6_576 2.434(2) ?
Dy O5 . 2.461(2) ?
Dy O7 . 2.467(2) ?
Dy O6 . 2.480(2) ?
Dy O2 . 2.486(2) ?
Dy O1 . 2.529(2) ?
O1 C1 . 1.275(3) ?
O1 Dy 4 2.417(2) ?
O2 C1 . 1.249(4) ?
O3 C4 . 1.257(4) ?
O3 Dy 6_575 2.434(2) ?
O4 C4 . 1.246(4) ?
O4 Dy 7_565 2.312(2) ?
C1 C2 . 1.513(4) ?
C2 C3 . 1.531(4) ?
C2 H2A . 0.9700 ?
C2 H2B . 0.9700 ?
C3 C4 . 1.517(4) ?
C3 H3A . 0.9700 ?
C3 H3B . 0.9700 ?
O5 C5 . 1.286(3) ?
O5 Dy 4 2.414(2) ?
O6 C5 . 1.236(4) ?
C5 C6 . 1.500(4) ?
C6 C6 5_676 1.508(6) ?
C6 H6A . 0.9700 ?
C6 H6B . 0.9700 ?
O7 H7A . 0.8500 ?
O7 H7B . 0.8501 ?
O8 H8W . 0.8503 ?

loop_
_geom_hbond_atom_site_label_D
_geom_hbond_atom_site_label_H
_geom_hbond_atom_site_label_A
_geom_hbond_site_symmetry_D
_geom_hbond_site_symmetry_H
_geom_hbond_site_symmetry_A
_geom_hbond_distance_DH
_geom_hbond_distance_HA
_geom_hbond_distance_DA
_geom_hbond_angle_DHA
_geom_hbond_publ_flag
O7 H7A O3 . . 7_575 0.85 2.07 2.878(3) 158 y
O7 H7B O2 . . 7_565 0.85 1.86 2.710(3) 174 y
O8 H8W O7 . . 1_555 0.85 2.17 2.949(4) 153 y
